data_7022270
loop_
_publ_author_name
'Cubanski, John R.'
'Cameron, Scott A.'
'Crowley, James D.'
'Blackman, Allan G.'

_publ_section_title
;
 Low symmetry pyrazole-based tripodal tetraamine ligands: metal complexes
 and ligand decomposition reactions.
;
_journal_issue 6
_journal_name_full 'Dalton transactions (Cambridge, England : 2003)'
_journal_page_first 2174
_journal_page_last 2185
_journal_paper_doi 10.1039/c2dt32200e
_journal_volume 42
_journal_year 2013
_chemical_formula_sum 'C10 H15 Cl2 Cu N5'
_chemical_formula_weight 339.71
_chemical_name_systematic
;
?
;
_space_group_IT_number 12
_symmetry_cell_setting monoclinic
_symmetry_space_group_name_Hall '-C 2y'
_symmetry_space_group_name_H-M 'C 1 2/m 1'
_atom_sites_solution_hydrogens geom
_atom_sites_solution_primary direct
_atom_sites_solution_secondary difmap
_audit_creation_method SHELXL-97
_cell_angle_alpha 90.00
_cell_angle_beta 108.467(6)
_cell_angle_gamma 90.00
_cell_formula_units_Z 12
_cell_length_a 25.699(3)
_cell_length_b 11.8161(12)
_cell_length_c 14.0404(16)
_cell_measurement_reflns_used 9789
_cell_measurement_temperature 89(2)
_cell_measurement_theta_max 24.90
_cell_measurement_theta_min 2.60
_cell_volume 4044.0(8)
_computing_cell_refinement 'Bruker SAINT'
_computing_data_collection 'Bruker APEX2'
_computing_data_reduction 'Bruker SAINT'
_computing_molecular_graphics 'Bruker SHELXTL'
_computing_publication_material 'Bruker SHELXTL'
_computing_structure_refinement 'SHELXL-97 (Sheldrick, 2008)'
_computing_structure_solution 'SHELXS-97 (Sheldrick, 2008)'
_diffrn_ambient_temperature 89(2)
_diffrn_measured_fraction_theta_full 0.995
_diffrn_measured_fraction_theta_max 0.995
_diffrn_measurement_device_type 'Bruker APEX-II CCD'
_diffrn_measurement_method '\f and \w scans'
_diffrn_radiation_monochromator graphite
_diffrn_radiation_source 'fine-focus sealed tube'
_diffrn_radiation_type MoK\a
_diffrn_radiation_wavelength 0.71073
_diffrn_reflns_av_R_equivalents 0.0813
_diffrn_reflns_av_sigmaI/netI 0.0364
_diffrn_reflns_limit_h_max 32
_diffrn_reflns_limit_h_min -32
_diffrn_reflns_limit_k_max 14
_diffrn_reflns_limit_k_min -14
_diffrn_reflns_limit_l_max 17
_diffrn_reflns_limit_l_min -17
_diffrn_reflns_number 61027
_diffrn_reflns_theta_full 26.46
_diffrn_reflns_theta_max 26.46
_diffrn_reflns_theta_min 1.53
_exptl_absorpt_coefficient_mu 2.005
_exptl_absorpt_correction_T_max 0.9064
_exptl_absorpt_correction_T_min 0.7268
_exptl_absorpt_correction_type multi-scan
_exptl_absorpt_process_details SADABS
_exptl_crystal_density_diffrn 1.674
_exptl_crystal_density_method 'not measured'
_exptl_crystal_F_000 2076
_exptl_crystal_size_max 0.17
_exptl_crystal_size_mid 0.16
_exptl_crystal_size_min 0.05
_refine_diff_density_max 0.932
_refine_diff_density_min -0.803
_refine_diff_density_rms 0.120
_refine_ls_extinction_method none
_refine_ls_goodness_of_fit_ref 1.106
_refine_ls_hydrogen_treatment constr
_refine_ls_matrix_type full
_refine_ls_number_parameters 427
_refine_ls_number_reflns 4368
_refine_ls_number_restraints 39
_refine_ls_restrained_S_all 1.101
_refine_ls_R_factor_all 0.0621
_refine_ls_R_factor_gt 0.0464
_refine_ls_shift/su_max 0.000
_refine_ls_shift/su_mean 0.000
_refine_ls_structure_factor_coef Fsqd
_refine_ls_weighting_details 'calc w=1/[\s^2^(Fo^2^)+(0.0594P)^2^+13.8638P] where P=(Fo^2^+2Fc^2^)/3'
_refine_ls_weighting_scheme calc
_refine_ls_wR_factor_gt 0.1164
_refine_ls_wR_factor_ref 0.1264
_reflns_number_gt 3511
_reflns_number_total 4368
_reflns_threshold_expression >2sigma(I)
_cod_data_source_file c2dt32200e.txt
_cod_data_source_block Cu8Cl2
_cod_depositor_comments
;
The following automatic conversions were performed:

'_symmetry_cell_setting' value 'Monoclinic' changed to 'monoclinic'
according to /home/saulius/struct/CIF-dictionaries/cif_core.dic
dictionary named 'cif_core.dic' version 2.4.2 from 2011-04-26.

Automatic conversion script
Id: cif_fix_values 1891 2012-01-12 08:04:46Z andrius 
;
_cod_original_sg_symbol_H-M 'C2/m '
_cod_database_code 7022270

loop_
_symmetry_equiv_pos_as_xyz
'x, y, z'
'-x, y, -z'
'x+1/2, y+1/2, z'
'-x+1/2, y+1/2, -z'
'-x, -y, -z'
'x, -y, z'
'-x+1/2, -y+1/2, -z'
'x+1/2, -y+1/2, z'

loop_
_atom_site_label
_atom_site_type_symbol
_atom_site_fract_x
_atom_site_fract_y
_atom_site_fract_z
_atom_site_U_iso_or_equiv
_atom_site_adp_type
_atom_site_occupancy
_atom_site_symmetry_multiplicity
_atom_site_calc_flag
_atom_site_refinement_flags
_atom_site_disorder_assembly
_atom_site_disorder_group
Cu1 Cu 0.17541(2) 1.0000 0.74461(4) 0.02067(17) Uani 1 2 d S . .
Cl1 Cl 0.21446(5) 1.0000 0.59469(9) 0.0294(3) Uani 1 2 d S . .
Cl2 Cl 0.08216(5) 1.0000 0.67337(13) 0.0391(4) Uani 1 2 d S . .
N1 N 0.25680(16) 1.0000 0.8319(3) 0.0254(9) Uani 1 2 d S . .
H1 H 0.2754 1.0000 0.7849 0.030 Uiso 1 2 calc SR . .
N3 N 0.17138(12) 0.8275(3) 0.7546(2) 0.0290(7) Uani 1 1 d . . .
N2 N 0.21417(14) 0.7558(3) 0.7937(3) 0.0392(9) Uani 1 1 d . A .
C1 C 0.27765(16) 0.8978(4) 0.8921(3) 0.0344(9) Uani 1 1 d . . .
H1A H 0.2578 0.8870 0.9415 0.041 Uiso 1 1 calc R . .
H1B H 0.3171 0.9077 0.9297 0.041 Uiso 1 1 calc R . .
C2 C 0.27022(16) 0.7950(4) 0.8263(3) 0.0364(10) Uani 1 1 d . . .
H2A H 0.2814 0.8133 0.7668 0.044 Uiso 1 1 calc R A .
H2B H 0.2944 0.7337 0.8638 0.044 Uiso 1 1 calc R . .
C3 C 0.1975(6) 0.6530(10) 0.8156(8) 0.038(3) Uani 0.50 1 d P A 1
H3 H 0.2203 0.5924 0.8490 0.045 Uiso 0.50 1 calc PR A 1
C4 C 0.1418(5) 0.6533(8) 0.7805(8) 0.037(3) Uani 0.50 1 d P A 1
H4 H 0.1186 0.5904 0.7792 0.045 Uiso 0.50 1 calc PR A 1
C5 C 0.1247(9) 0.7634(16) 0.7464(11) 0.026(3) Uani 0.50 1 d P A 1
H5 H 0.0879 0.7893 0.7221 0.031 Uiso 0.50 1 calc PR A 1
C103 C 0.1960(5) 0.6458(10) 0.7702(8) 0.034(3) Uani 0.50 1 d P A 2
H103 H 0.2186 0.5804 0.7819 0.041 Uiso 0.50 1 calc PR A 2
C104 C 0.1409(4) 0.6467(7) 0.7278(8) 0.033(2) Uani 0.50 1 d P A 2
H104 H 0.1164 0.5843 0.7114 0.039 Uiso 0.50 1 calc PR A 2
C105 C 0.1290(8) 0.7599(17) 0.7142(12) 0.028(3) Uani 0.50 1 d P A 2
H105 H 0.0934 0.7874 0.6787 0.033 Uiso 0.50 1 calc PR A 2
Cu2 Cu 0.12146(2) 0.0000 0.09677(4) 0.02208(17) Uani 1 2 d S . .
Cl12 Cl 0.18628(6) 0.0000 0.01765(11) 0.0372(3) Uani 1 2 d S B .
Cl11 Cl 0.18798(7) 0.0203(3) 0.26408(12) 0.0305(11) Uani 0.50 1 d P B -1
N11 N 0.0644(2) -0.0156(16) 0.1733(4) 0.026(3) Uani 0.50 1 d PD B -1
H11 H 0.0866 -0.0241 0.2395 0.031 Uiso 0.50 1 calc PR B -1
C11 C 0.0305(7) 0.0834(11) 0.1795(11) 0.029(3) Uani 0.50 1 d PD B -1
H11A H 0.0145 0.0717 0.2342 0.034 Uiso 0.50 1 calc PR B -1
H11B H 0.0000 0.0910 0.1157 0.034 Uiso 0.50 1 calc PR B -1
C12 C 0.0642(5) 0.1906(9) 0.1989(8) 0.029(2) Uani 0.50 1 d P B -1
H12A H 0.0444 0.2502 0.2233 0.035 Uiso 0.50 1 calc PR B -1
H12B H 0.0995 0.1765 0.2520 0.035 Uiso 0.50 1 calc PR B -1
N12 N 0.0746(4) 0.2296(8) 0.1089(9) 0.021(2) Uani 0.50 1 d PU B -1
N13 N 0.0978(13) 0.160(2) 0.0586(13) 0.025(4) Uani 0.50 1 d P B -1
C13 C 0.0616(4) 0.3280(9) 0.0604(9) 0.031(2) Uani 0.50 1 d P B -1
H13 H 0.0451 0.3909 0.0819 0.037 Uiso 0.50 1 calc PR B -1
C14 C 0.0760(6) 0.3232(11) -0.0255(10) 0.028(4) Uani 0.50 1 d P B -1
H14 H 0.0719 0.3804 -0.0749 0.034 Uiso 0.50 1 calc PR B -1
C15 C 0.0976(6) 0.2163(15) -0.0237(12) 0.030(3) Uani 0.50 1 d P B -1
H15 H 0.1108 0.1867 -0.0747 0.036 Uiso 0.50 1 calc PR B -1
C16 C 0.0311(6) -0.1207(10) 0.1558(10) 0.024(3) Uani 0.50 1 d PD B -1
H16A H 0.0036 -0.1176 0.0881 0.029 Uiso 0.50 1 calc PR B -1
H16B H 0.0112 -0.1252 0.2056 0.029 Uiso 0.50 1 calc PR B -1
C17 C 0.0657(4) -0.2254(9) 0.1638(9) 0.024(2) Uani 0.50 1 d P B -1
H17A H 0.1004 -0.2169 0.2201 0.029 Uiso 0.50 1 calc PR B -1
H17B H 0.0459 -0.2918 0.1780 0.029 Uiso 0.50 1 calc PR B -1
N14 N 0.0780(5) -0.2435(9) 0.0715(7) 0.020(2) Uani 0.50 1 d PU B -1
N15 N 0.0998(11) -0.157(2) 0.0317(13) 0.016(3) Uani 0.50 1 d PU B -1
C18 C 0.0712(7) -0.3354(13) 0.0136(11) 0.026(3) Uani 0.50 1 d PU B -1
H18 H 0.0584 -0.4066 0.0283 0.031 Uiso 0.50 1 calc PR B -1
C19 C 0.0852(5) -0.3118(10) -0.0690(9) 0.027(2) Uani 0.50 1 d PU B -1
H19 H 0.0827 -0.3597 -0.1247 0.033 Uiso 0.50 1 calc PR B -1
C20 C 0.1043(6) -0.1998(14) -0.0536(10) 0.020(2) Uani 0.50 1 d PU B -1
H20 H 0.1187 -0.1596 -0.0982 0.024 Uiso 0.50 1 calc PR B -1
Cl21 Cl 0.36640(5) 1.0000 0.76704(9) 0.0296(3) Uani 1 2 d S . .
Cl22 Cl 0.49669(5) 1.0000 0.74859(10) 0.0364(3) Uani 1 2 d S . .
Cu3 Cu 0.40905(3) 0.9871(7) 0.63357(6) 0.0218(11) Uani 0.50 1 d P C -1
N21 N 0.3284(2) 0.9842(19) 0.5377(4) 0.016(4) Uani 0.50 1 d P C -1
H21 H 0.3077 0.9933 0.5808 0.019 Uiso 0.50 1 calc PR C -1
C21 C 0.3113(7) 1.0830(13) 0.4664(11) 0.024(3) Uani 0.50 1 d PU C -1
H21A H 0.3306 1.0789 0.4156 0.029 Uiso 0.50 1 calc PR C -1
H21B H 0.2714 1.0786 0.4308 0.029 Uiso 0.50 1 calc PR C -1
C22 C 0.3244(5) 1.1934(11) 0.5216(9) 0.026(3) Uani 0.50 1 d P C -1
H22A H 0.3017 1.2542 0.4800 0.031 Uiso 0.50 1 calc PR C -1
H22B H 0.3152 1.1883 0.5848 0.031 Uiso 0.50 1 calc PR C -1
N22 N 0.3824(4) 1.2216(7) 0.5444(6) 0.0195(16) Uani 0.50 1 d PU C -1
N23 N 0.4216(6) 1.1432(8) 0.5893(10) 0.019(2) Uani 0.50 1 d PU C -1
C23 C 0.4051(4) 1.3173(7) 0.5252(7) 0.0297(18) Uani 0.50 1 d PU C -1
H23 H 0.3856 1.3824 0.4932 0.036 Uiso 0.50 1 calc PR C -1
C24 C 0.4606(4) 1.3060(8) 0.5590(7) 0.0250(18) Uani 0.50 1 d PU C -1
H24 H 0.4872 1.3605 0.5561 0.030 Uiso 0.50 1 calc PR C -1
C25 C 0.4699(5) 1.1963(9) 0.5989(9) 0.022(2) Uani 0.50 1 d PU C -1
H25 H 0.5051 1.1636 0.6286 0.027 Uiso 0.50 1 calc PR C -1
C26 C 0.3075(8) 0.8804(12) 0.4849(12) 0.024(3) Uani 0.50 1 d P C -1
H26A H 0.3240 0.8693 0.4308 0.029 Uiso 0.50 1 calc PR C -1
H26B H 0.2673 0.8874 0.4532 0.029 Uiso 0.50 1 calc PR C -1
C27 C 0.3195(5) 0.7774(11) 0.5531(9) 0.025(2) Uani 0.50 1 d P C -1
H27A H 0.3122 0.7952 0.6166 0.030 Uiso 0.50 1 calc PR C -1
H27B H 0.2953 0.7140 0.5201 0.030 Uiso 0.50 1 calc PR C -1
N24 N 0.3773(4) 0.7441(7) 0.5748(6) 0.0221(18) Uani 0.50 1 d P C -1
N25 N 0.4192(6) 0.8195(8) 0.6039(10) 0.019(2) Uani 0.50 1 d P C -1
C28 C 0.3956(3) 0.6408(7) 0.5613(6) 0.0247(17) Uani 0.50 1 d P C -1
H28 H 0.3740 0.5749 0.5389 0.030 Uiso 0.50 1 calc PR C -1
C29 C 0.4524(4) 0.6490(8) 0.5867(7) 0.026(2) Uani 0.50 1 d P C -1
H29 H 0.4779 0.5908 0.5872 0.032 Uiso 0.50 1 calc PR C -1
C30 C 0.4627(5) 0.7607(10) 0.6107(10) 0.025(3) Uani 0.50 1 d P C -1
H30 H 0.4986 0.7923 0.6305 0.030 Uiso 0.50 1 calc PR C -1

loop_
_atom_site_aniso_label
_atom_site_aniso_U_11
_atom_site_aniso_U_22
_atom_site_aniso_U_33
_atom_site_aniso_U_23
_atom_site_aniso_U_13
_atom_site_aniso_U_12
Cu1 0.0134(3) 0.0191(3) 0.0272(3) 0.000 0.0032(2) 0.000
Cl1 0.0152(6) 0.0507(8) 0.0217(6) 0.000 0.0049(5) 0.000
Cl2 0.0143(6) 0.0233(6) 0.0707(10) 0.000 0.0009(6) 0.000
N1 0.014(2) 0.034(2) 0.026(2) 0.000 0.0038(17) 0.000
N3 0.0222(17) 0.0216(16) 0.0422(18) 0.0049(14) 0.0085(14) 0.0054(13)
N2 0.0297(19) 0.0237(17) 0.062(2) 0.0103(16) 0.0116(17) 0.0098(14)
C1 0.0188(19) 0.052(3) 0.030(2) 0.0093(18) 0.0043(16) 0.0108(17)
C2 0.022(2) 0.040(2) 0.046(2) 0.0098(19) 0.0093(18) 0.0122(17)
C3 0.055(7) 0.026(5) 0.033(6) 0.007(5) 0.016(6) 0.012(4)
C4 0.062(7) 0.017(4) 0.036(6) -0.007(4) 0.020(6) -0.006(4)
C5 0.025(6) 0.016(4) 0.042(9) -0.001(6) 0.021(6) -0.004(4)
C103 0.057(7) 0.016(4) 0.034(6) 0.013(5) 0.020(6) 0.010(4)
C104 0.038(5) 0.016(4) 0.045(6) -0.001(4) 0.013(5) -0.003(3)
C105 0.022(6) 0.025(5) 0.042(9) 0.004(7) 0.020(6) 0.001(4)
Cu2 0.0167(3) 0.0248(3) 0.0244(3) 0.000 0.0061(2) 0.000
Cl12 0.0246(7) 0.0535(9) 0.0375(8) 0.000 0.0156(6) 0.000
Cl11 0.0181(7) 0.043(3) 0.0245(7) -0.0058(9) -0.0016(6) 0.0002(8)
N11 0.015(2) 0.039(11) 0.021(2) 0.001(4) 0.0019(18) 0.000(4)
C11 0.026(5) 0.035(8) 0.026(7) -0.002(5) 0.010(5) -0.012(6)
C12 0.039(5) 0.030(6) 0.020(6) 0.003(4) 0.012(5) 0.004(5)
N12 0.024(4) 0.017(4) 0.015(5) -0.002(5) -0.006(4) 0.001(3)
N13 0.023(5) 0.035(6) 0.018(9) -0.003(7) 0.008(7) -0.002(4)
C13 0.017(5) 0.023(5) 0.043(7) -0.009(5) -0.003(4) -0.001(4)
C14 0.029(8) 0.028(7) 0.019(11) 0.009(8) -0.005(9) -0.001(5)
C15 0.018(6) 0.041(7) 0.034(9) -0.008(7) 0.011(5) -0.006(5)
C16 0.015(4) 0.036(8) 0.025(6) 0.005(5) 0.012(4) -0.003(6)
C17 0.025(5) 0.029(6) 0.015(7) -0.002(4) 0.003(5) -0.008(4)
N14 0.021(4) 0.022(5) 0.013(5) 0.005(4) -0.001(4) -0.004(3)
N15 0.016(4) 0.021(5) 0.013(8) 0.003(6) 0.006(6) -0.002(3)
C18 0.034(6) 0.019(4) 0.022(10) 0.002(6) 0.005(8) 0.000(4)
C19 0.026(5) 0.027(4) 0.024(6) -0.006(4) 0.000(5) 0.004(3)
C20 0.009(4) 0.031(6) 0.021(6) -0.011(4) 0.006(4) -0.007(4)
Cl21 0.0192(6) 0.0474(8) 0.0215(6) 0.000 0.0055(5) 0.000
Cl22 0.0167(6) 0.0538(9) 0.0312(7) 0.000 -0.0031(5) 0.000
Cu3 0.0129(3) 0.026(3) 0.0227(3) 0.0014(5) 0.0003(3) -0.0021(5)
N21 0.016(2) 0.012(13) 0.017(2) 0.005(3) 0.0030(17) 0.000(3)
C21 0.013(5) 0.032(9) 0.018(6) 0.003(5) -0.008(4) 0.000(5)
C22 0.015(4) 0.023(8) 0.035(7) 0.006(5) 0.003(5) 0.009(5)
N22 0.015(3) 0.020(4) 0.020(4) 0.000(3) 0.001(3) -0.001(3)
N23 0.012(4) 0.012(5) 0.029(5) -0.002(4) 0.000(3) -0.002(4)
C23 0.034(4) 0.019(4) 0.034(5) 0.006(4) 0.009(4) 0.007(3)
C24 0.026(4) 0.022(5) 0.022(5) 0.000(4) 0.000(3) -0.010(4)
C25 0.012(4) 0.028(6) 0.029(5) 0.008(5) 0.008(3) 0.001(4)
C26 0.022(5) 0.026(10) 0.024(7) 0.002(6) 0.008(5) -0.002(6)
C27 0.016(5) 0.020(6) 0.036(6) 0.001(5) 0.006(4) 0.002(4)
N24 0.022(4) 0.019(5) 0.024(5) -0.003(3) 0.006(3) -0.002(3)
N25 0.020(4) 0.015(6) 0.018(4) 0.003(4) 0.001(3) 0.003(5)
C28 0.021(4) 0.020(4) 0.030(4) -0.008(3) 0.004(3) 0.005(3)
C29 0.029(5) 0.027(5) 0.020(4) 0.004(4) 0.003(3) 0.013(4)
C30 0.011(5) 0.028(7) 0.031(5) 0.002(5) 0.000(4) -0.002(4)

loop_
_atom_type_symbol
_atom_type_description
_atom_type_scat_dispersion_real
_atom_type_scat_dispersion_imag
_atom_type_scat_source
C C 0.0033 0.0016 'International Tables Vol C Tables 4.2.6.8 and 6.1.1.4'
H H 0.0000 0.0000 'International Tables Vol C Tables 4.2.6.8 and 6.1.1.4'
N N 0.0061 0.0033 'International Tables Vol C Tables 4.2.6.8 and 6.1.1.4'
Cl Cl 0.1484 0.1585 'International Tables Vol C Tables 4.2.6.8 and 6.1.1.4'
Cu Cu 0.3201 1.2651 'International Tables Vol C Tables 4.2.6.8 and 6.1.1.4'

loop_
_geom_angle_atom_site_label_1
_geom_angle_atom_site_label_2
_geom_angle_atom_site_label_3
_geom_angle
_geom_angle_site_symmetry_1
_geom_angle_site_symmetry_3
N3 Cu1 N3 168.82(18) 6_575 .
N3 Cu1 N1 91.32(9) 6_575 .
N3 Cu1 N1 91.32(9) . .
N3 Cu1 Cl2 87.78(9) 6_575 .
N3 Cu1 Cl2 87.78(9) . .
N1 Cu1 Cl2 170.23(13) . .
N3 Cu1 Cl1 95.54(9) 6_575 .
N3 Cu1 Cl1 95.54(9) . .
N1 Cu1 Cl1 84.38(13) . .
Cl2 Cu1 Cl1 105.39(6) . .
C1 N1 C1 110.0(4) 6_575 .
C1 N1 Cu1 117.2(2) 6_575 .
C1 N1 Cu1 117.2(2) . .
C1 N1 H1 103.4 6_575 .
C1 N1 H1 103.4 . .
Cu1 N1 H1 103.4 . .
C105 N3 N2 104.3(9) . .
C105 N3 C5 21.1(7) . .
N2 N3 C5 105.1(9) . .
C105 N3 Cu1 128.6(9) . .
N2 N3 Cu1 126.6(2) . .
C5 N3 Cu1 126.7(8) . .
C3 N2 N3 112.1(6) . .
C3 N2 C103 26.6(4) . .
N3 N2 C103 108.7(6) . .
C3 N2 C2 124.9(6) . .
N3 N2 C2 121.8(3) . .
C103 N2 C2 127.2(6) . .
N1 C1 C2 110.9(3) . .
N1 C1 H1A 109.5 . .
C2 C1 H1A 109.5 . .
N1 C1 H1B 109.5 . .
C2 C1 H1B 109.5 . .
H1A C1 H1B 108.0 . .
N2 C2 C1 112.0(3) . .
N2 C2 H2A 109.2 . .
C1 C2 H2A 109.2 . .
N2 C2 H2B 109.2 . .
C1 C2 H2B 109.2 . .
H2A C2 H2B 107.9 . .
N2 C3 C4 106.8(9) . .
N2 C3 H3 126.6 . .
C4 C3 H3 126.6 . .
C3 C4 C5 107.8(12) . .
C3 C4 H4 126.1 . .
C5 C4 H4 126.1 . .
N3 C5 C4 107.9(15) . .
N3 C5 H5 126.1 . .
C4 C5 H5 126.1 . .
C104 C103 N2 109.0(9) . .
C104 C103 H103 125.5 . .
N2 C103 H103 125.5 . .
C103 C104 C105 103.0(12) . .
C103 C104 H104 128.5 . .
C105 C104 H104 128.5 . .
N3 C105 C104 114.3(16) . .
N3 C105 H105 122.8 . .
C104 C105 H105 122.8 . .
N13 Cu2 N13 140.9(16) 6 .
N13 Cu2 N15 11.2(7) 6 .
N13 Cu2 N15 135.3(3) . .
N13 Cu2 N15 135.3(3) 6 6
N13 Cu2 N15 11.2(7) . 6
N15 Cu2 N15 127.8(13) . 6
N13 Cu2 N11 91.0(8) 6 6
N13 Cu2 N11 81.4(8) . 6
N15 Cu2 N11 99.9(8) . 6
N15 Cu2 N11 90.8(7) 6 6
N13 Cu2 N11 81.4(8) 6 .
N13 Cu2 N11 91.0(8) . .
N15 Cu2 N11 90.8(7) . .
N15 Cu2 N11 99.9(8) 6 .
N11 Cu2 N11 10.2(10) 6 .
N13 Cu2 Cl12 94.4(6) 6 .
N13 Cu2 Cl12 94.4(6) . .
N15 Cu2 Cl12 85.4(6) . .
N15 Cu2 Cl12 85.4(6) 6 .
N11 Cu2 Cl12 174.6(5) 6 .
N11 Cu2 Cl12 174.6(5) . .
N13 Cu2 Cl11 114.3(7) 6 .
N13 Cu2 Cl11 103.0(7) . .
N15 Cu2 Cl11 121.6(7) . .
N15 Cu2 Cl11 110.3(7) 6 .
N11 Cu2 Cl11 83.56(17) 6 .
N11 Cu2 Cl11 84.57(16) . .
Cl12 Cu2 Cl11 94.12(6) . .
N13 Cu2 Cl11 103.0(7) 6 6
N13 Cu2 Cl11 114.3(7) . 6
N15 Cu2 Cl11 110.3(7) . 6
N15 Cu2 Cl11 121.6(7) 6 6
N11 Cu2 Cl11 84.56(16) 6 6
N11 Cu2 Cl11 83.56(17) . 6
Cl12 Cu2 Cl11 94.12(6) . 6
Cl11 Cu2 Cl11 11.30(18) . 6
C11 N11 C16 110.7(7) . .
C11 N11 Cu2 119.0(11) . .
C16 N11 Cu2 116.8(10) . .
C11 N11 H11 102.4 . .
C16 N11 H11 102.4 . .
Cu2 N11 H11 102.4 . .
N11 C11 C12 111.1(14) . .
N11 C11 H11A 109.4 . .
C12 C11 H11A 109.4 . .
N11 C11 H11B 109.4 . .
C12 C11 H11B 109.4 . .
H11A C11 H11B 108.0 . .
N12 C12 C11 111.3(9) . .
N12 C12 H12A 109.4 . .
C11 C12 H12A 109.4 . .
N12 C12 H12B 109.4 . .
C11 C12 H12B 109.4 . .
H12A C12 H12B 108.0 . .
C13 N12 N13 110.4(14) . .
C13 N12 C12 129.6(10) . .
N13 N12 C12 119.9(12) . .
C15 N13 N12 106(2) . .
C15 N13 Cu2 128.4(15) . .
N12 N13 Cu2 125.9(12) . .
N12 C13 C14 108.7(11) . .
N12 C13 H13 125.7 . .
C14 C13 H13 125.7 . .
C13 C14 C15 104.0(12) . .
C13 C14 H14 128.0 . .
C15 C14 H14 128.0 . .
N13 C15 C14 111.4(15) . .
N13 C15 H15 124.3 . .
C14 C15 H15 124.3 . .
N11 C16 C17 112.3(12) . .
N11 C16 H16A 109.1 . .
C17 C16 H16A 109.1 . .
N11 C16 H16B 109.1 . .
C17 C16 H16B 109.1 . .
H16A C16 H16B 107.9 . .
N14 C17 C16 110.3(10) . .
N14 C17 H17A 109.6 . .
C16 C17 H17A 109.6 . .
N14 C17 H17B 109.6 . .
C16 C17 H17B 109.6 . .
H17A C17 H17B 108.1 . .
C18 N14 N15 110.6(11) . .
C18 N14 C17 130.1(12) . .
N15 N14 C17 119.3(11) . .
C20 N15 N14 104.0(15) . .
C20 N15 Cu2 130.5(14) . .
N14 N15 Cu2 125.4(10) . .
N14 C18 C19 109.7(14) . .
N14 C18 H18 125.1 . .
C19 C18 H18 125.1 . .
C18 C19 C20 103.7(13) . .
C18 C19 H19 128.1 . .
C20 C19 H19 128.1 . .
N15 C20 C19 111.8(13) . .
N15 C20 H20 124.1 . .
C19 C20 H20 124.1 . .
Cu3 Cl21 Cu3 7.1(4) . 6_575
Cu3 Cl22 Cu3 7.5(4) 6_575 .
N23 Cu3 N25 141.3(3) . .
N23 Cu3 N21 92.3(8) . .
N25 Cu3 N21 91.0(8) . .
N23 Cu3 Cl22 86.5(5) . .
N25 Cu3 Cl22 92.7(5) . .
N21 Cu3 Cl22 175.5(5) . .
N23 Cu3 Cl21 109.5(4) . .
N25 Cu3 Cl21 109.2(4) . .
N21 Cu3 Cl21 84.33(15) . .
Cl22 Cu3 Cl21 91.97(6) . .
C26 N21 C21 109.4(8) . .
C26 N21 Cu3 118.5(13) . .
C21 N21 Cu3 116.0(12) . .
C26 N21 H21 103.6 . .
C21 N21 H21 103.6 . .
Cu3 N21 H21 103.6 . .
C22 C21 N21 111.0(12) . .
C22 C21 H21A 109.4 . .
N21 C21 H21A 109.4 . .
C22 C21 H21B 109.4 . .
N21 C21 H21B 109.4 . .
H21A C21 H21B 108.0 . .
N22 C22 C21 111.0(11) . .
N22 C22 H22A 109.4 . .
C21 C22 H22A 109.4 . .
N22 C22 H22B 109.4 . .
C21 C22 H22B 109.4 . .
H22A C22 H22B 108.0 . .
C23 N22 N23 111.2(10) . .
C23 N22 C22 128.9(9) . .
N23 N22 C22 119.9(10) . .
C25 N23 N22 104.4(10) . .
C25 N23 Cu3 128.7(10) . .
N22 N23 Cu3 126.8(10) . .
N22 C23 C24 108.8(8) . .
N22 C23 H23 125.6 . .
C24 C23 H23 125.6 . .
C23 C24 C25 104.9(9) . .
C23 C24 H24 127.6 . .
C25 C24 H24 127.6 . .
N23 C25 C24 110.6(10) . .
N23 C25 H25 124.7 . .
C24 C25 H25 124.7 . .
N21 C26 C27 112.9(13) . .
N21 C26 H26A 109.0 . .
C27 C26 H26A 109.0 . .
N21 C26 H26B 109.0 . .
C27 C26 H26B 109.0 . .
H26A C26 H26B 107.8 . .
N24 C27 C26 109.6(10) . .
N24 C27 H27A 109.8 . .
C26 C27 H27A 109.8 . .
N24 C27 H27B 109.8 . .
C26 C27 H27B 109.8 . .
H27A C27 H27B 108.2 . .
C28 N24 N25 111.1(9) . .
C28 N24 C27 126.1(9) . .
N25 N24 C27 122.6(10) . .
C30 N25 N24 104.8(9) . .
C30 N25 Cu3 131.6(10) . .
N24 N25 Cu3 123.6(10) . .
N24 C28 C29 106.6(8) . .
N24 C28 H28 126.7 . .
C29 C28 H28 126.7 . .
C30 C29 C28 103.7(8) . .
C30 C29 H29 128.1 . .
C28 C29 H29 128.1 . .
N25 C30 C29 113.8(10) . .
N25 C30 H30 123.1 . .
C29 C30 H30 123.1 . .

loop_
_geom_bond_atom_site_label_1
_geom_bond_atom_site_label_2
_geom_bond_distance
_geom_bond_site_symmetry_2
Cu1 N3 2.048(3) 6_575
Cu1 N3 2.048(3) .
Cu1 N1 2.062(4) .
Cu1 Cl2 2.2858(14) .
Cu1 Cl1 2.6032(14) .
N1 C1 1.475(5) 6_575
N1 C1 1.475(5) .
N1 H1 0.9300 .
N3 C105 1.32(2) .
N3 N2 1.359(4) .
N3 C5 1.392(19) .
N2 C3 1.355(13) .
N2 C103 1.385(13) .
N2 C2 1.443(5) .
C1 C2 1.501(6) .
C1 H1A 0.9900 .
C1 H1B 0.9900 .
C2 H2A 0.9900 .
C2 H2B 0.9900 .
C3 C4 1.357(17) .
C3 H3 0.9500 .
C4 C5 1.41(2) .
C4 H4 0.9500 .
C5 H5 0.9500 .
C103 C104 1.350(16) .
C103 H103 0.9500 .
C104 C105 1.37(2) .
C104 H104 0.9500 .
C105 H105 0.9500 .
Cu2 N13 2.00(3) 6
Cu2 N13 2.00(3) .
Cu2 N15 2.06(2) .
Cu2 N15 2.06(2) 6
Cu2 N11 2.083(6) 6
Cu2 N11 2.083(6) .
Cu2 Cl12 2.2764(15) .
Cu2 Cl11 2.4402(17) .
Cu2 Cl11 2.4402(17) 6
N11 C11 1.477(12) .
N11 C16 1.482(12) .
N11 H11 0.9300 .
C11 C12 1.510(16) .
C11 H11A 0.9900 .
C11 H11B 0.9900 .
C12 N12 1.447(12) .
C12 H12A 0.9900 .
C12 H12B 0.9900 .
N12 C13 1.336(14) .
N12 N13 1.34(2) .
N13 C15 1.34(2) .
C13 C14 1.369(15) .
C13 H13 0.9500 .
C14 C15 1.38(2) .
C14 H14 0.9500 .
C15 H15 0.9500 .
C16 C17 1.507(15) .
C16 H16A 0.9900 .
C16 H16B 0.9900 .
C17 N14 1.443(12) .
C17 H17A 0.9900 .
C17 H17B 0.9900 .
N14 C18 1.334(19) .
N14 N15 1.37(2) .
N15 C20 1.340(18) .
C18 C19 1.348(15) .
C18 H18 0.9500 .
C19 C20 1.40(2) .
C19 H19 0.9500 .
C20 H20 0.9500 .
Cl21 Cu3 2.4570(16) .
Cl21 Cu3 2.4571(16) 6_575
Cl22 Cu3 2.3238(16) 6_575
Cl22 Cu3 2.3238(16) .
Cu3 N23 2.004(16) .
Cu3 N25 2.057(15) .
Cu3 N21 2.083(5) .
N21 C26 1.45(3) .
N21 C21 1.51(2) .
N21 H21 0.9300 .
C21 C22 1.500(15) .
C21 H21A 0.9900 .
C21 H21B 0.9900 .
C22 N22 1.462(16) .
C22 H22A 0.9900 .
C22 H22B 0.9900 .
N22 C23 1.338(12) .
N22 N23 1.365(15) .
N23 C25 1.359(19) .
C23 C24 1.359(13) .
C23 H23 0.9500 .
C24 C25 1.403(14) .
C24 H24 0.9500 .
C25 H25 0.9500 .
C26 C27 1.519(14) .
C26 H26A 0.9900 .
C26 H26B 0.9900 .
C27 N24 1.470(17) .
C27 H27A 0.9900 .
C27 H27B 0.9900 .
N24 C28 1.344(12) .
N24 N25 1.357(15) .
N25 C30 1.29(2) .
C28 C29 1.392(13) .
C28 H28 0.9500 .
C29 C30 1.367(14) .
C29 H29 0.9500 .
C30 H30 0.9500 .
